data_4069505
loop_
_publ_author_name
'Arquier, Damien'
'Vendier, Laure'
'Miqueu, Karinne'
'Sotiropoulos, Jean-Marc'
'Bastin, St\'ephanie'
'Igau, Alain'

_publ_section_title
;
 Crucial Role of the Amidine Moiety in Methylenamino Phosphine-Type
 Ligands for the Synthesis of Tethered \h6-Arene-\h1-PRuthenium(II)
 Complexes: Experimental and Theoretical Studies
;
_journal_issue 17
_journal_name_full Organometallics
_journal_page_first 4945
_journal_paper_doi 10.1021/om900231c
_journal_volume 28
_journal_year 2009
_chemical_compound_source 'synthesis as described'
_chemical_formula_moiety 'C25 H29 N2 P1'
_chemical_formula_sum 'C25 H29 N2 P'
_chemical_formula_weight 388.47
_chemical_name_systematic
;
 ?
;
_space_group_IT_number 14
_symmetry_cell_setting monoclinic
_symmetry_Int_Tables_number 14
_symmetry_space_group_name_Hall '-P 2ybc'
_symmetry_space_group_name_H-M 'P 1 21/c 1'
_atom_sites_solution_hydrogens geom
_atom_sites_solution_primary direct
_atom_sites_solution_secondary difmap
_cell_angle_alpha 90
_cell_angle_beta 111.234(13)
_cell_angle_gamma 90
_cell_formula_units_Z 4
_cell_length_a 11.1170(18)
_cell_length_b 14.1737(15)
_cell_length_c 15.3531(17)
_cell_measurement_reflns_used 1600
_cell_measurement_temperature 180
_cell_measurement_theta_max 32.164
_cell_measurement_theta_min 2.808
_cell_measurement_wavelength 0.71073
_cell_volume 2254.9(5)
_computing_cell_refinement 'CrysAlis RED, Oxford Diffraction Ltd.'
_computing_data_collection 'CrysAlis CCD, Oxford Diffraction Ltd.'
_computing_data_reduction 'CrysAlis RED, Oxford Diffraction Ltd.'
_computing_molecular_graphics 'Ortep-3 for Windows (Farrugia, 1997)'
_computing_publication_material 'WinGX publication routines (Farrugia, 1999)'
_computing_structure_refinement 'SHELXL-97 (Sheldrick, 1997)'
_computing_structure_solution 'SIR92 (Giacovazzo et al, 1993)'
_diffrn_ambient_temperature 180
_diffrn_measured_fraction_theta_full 0.998
_diffrn_measured_fraction_theta_max 0.998
_diffrn_measurement_device_type 'Oxford-Diffraction XCALIBUR'
_diffrn_measurement_method \w-\f
_diffrn_radiation_monochromator graphite
_diffrn_radiation_source 'fine-focus sealed tube'
_diffrn_radiation_type MoK\a
_diffrn_radiation_wavelength 0.71073
_diffrn_reflns_av_R_equivalents 0.0904
_diffrn_reflns_av_unetI/netI 0.1008
_diffrn_reflns_limit_h_max 13
_diffrn_reflns_limit_h_min -7
_diffrn_reflns_limit_k_max 16
_diffrn_reflns_limit_k_min -16
_diffrn_reflns_limit_l_max 17
_diffrn_reflns_limit_l_min -18
_diffrn_reflns_number 13899
_diffrn_reflns_theta_full 24.71
_diffrn_reflns_theta_max 24.71
_diffrn_reflns_theta_min 3.16
_diffrn_standards_decay_% 0
_diffrn_standards_interval_count 0
_diffrn_standards_interval_time 0
_diffrn_standards_number 0
_exptl_absorpt_coefficient_mu 0.134
_exptl_absorpt_correction_T_max 0.9998
_exptl_absorpt_correction_T_min 0.9133
_exptl_absorpt_correction_type multi-scan
_exptl_absorpt_process_details
;
[c.f. r.h. blessing, acta cryst. (1995), a51, 33-38]
;
_exptl_crystal_colour 'light yellow'
_exptl_crystal_density_diffrn 1.144
_exptl_crystal_density_method 'not measured'
_exptl_crystal_description block
_exptl_crystal_F_000 832
_exptl_crystal_size_max 0.25
_exptl_crystal_size_mid 0.15
_exptl_crystal_size_min 0.075
_refine_diff_density_max 0.267
_refine_diff_density_min -0.305
_refine_diff_density_rms 0.05
_refine_ls_extinction_method none
_refine_ls_goodness_of_fit_ref 1.023
_refine_ls_hydrogen_treatment constr
_refine_ls_matrix_type full
_refine_ls_number_parameters 257
_refine_ls_number_reflns 3835
_refine_ls_number_restraints 0
_refine_ls_restrained_S_all 1.023
_refine_ls_R_factor_all 0.1354
_refine_ls_R_factor_gt 0.068
_refine_ls_shift/su_max 0
_refine_ls_shift/su_mean 0
_refine_ls_structure_factor_coef Fsqd
_refine_ls_weighting_details 'calc w=1/[\s^2^(Fo^2^)+(0.0574P)^2^+0.0000P] where P=(Fo^2^+2Fc^2^)/3'
_refine_ls_weighting_scheme calc
_refine_ls_wR_factor_gt 0.1277
_refine_ls_wR_factor_ref 0.1556
_reflns_number_gt 2192
_reflns_number_total 3835
_reflns_threshold_expression >2\s(I)
_cod_data_source_file om900231c_si_001.cif
_cod_data_source_block compound7a
_cod_original_sg_symbol_H-M 'P 21/c'
_cod_database_code 4069505

loop_
_symmetry_equiv_pos_as_xyz
'x, y, z'
'-x, y+1/2, -z+1/2'
'-x, -y, -z'
'x, -y-1/2, z-1/2'

loop_
_atom_site_label
_atom_site_type_symbol
_atom_site_fract_x
_atom_site_fract_y
_atom_site_fract_z
_atom_site_U_iso_or_equiv
_atom_site_adp_type
_atom_site_occupancy
_atom_site_symmetry_multiplicity
_atom_site_calc_flag
_atom_site_refinement_flags
C1 C 0.2419(3) 0.4104(2) 0.4842(2) 0.0306(9) Uani 1 1 d .
C2 C 0.2513(3) 0.2379(2) 0.5194(3) 0.0369(9) Uani 1 1 d .
H2 H 0.2871 0.2011 0.5771 0.044 Uiso 1 1 calc R
C3 C 0.1069(4) 0.2209(3) 0.4828(3) 0.0581(12) Uani 1 1 d .
H3A H 0.0702 0.2498 0.524 0.087 Uiso 1 1 calc R
H3B H 0.0904 0.1543 0.4796 0.087 Uiso 1 1 calc R
H3C H 0.0687 0.2478 0.4215 0.087 Uiso 1 1 calc R
C4 C 0.3151(4) 0.2007(3) 0.4537(3) 0.0522(11) Uani 1 1 d .
H4A H 0.2842 0.2356 0.3962 0.078 Uiso 1 1 calc R
H4B H 0.2942 0.1351 0.4411 0.078 Uiso 1 1 calc R
H4C H 0.4069 0.2078 0.4823 0.078 Uiso 1 1 calc R
C5 C 0.3698(4) 0.3545(3) 0.6446(2) 0.0386(10) Uani 1 1 d .
H5 H 0.3835 0.4227 0.6521 0.046 Uiso 1 1 calc R
C6 C 0.5009(4) 0.3099(3) 0.6661(3) 0.0501(11) Uani 1 1 d .
H6A H 0.4917 0.2425 0.6605 0.075 Uiso 1 1 calc R
H6B H 0.5559 0.3259 0.7286 0.075 Uiso 1 1 calc R
H6C H 0.5384 0.3328 0.6228 0.075 Uiso 1 1 calc R
C7 C 0.3069(4) 0.3237(3) 0.7132(3) 0.0609(13) Uani 1 1 d .
H7A H 0.2242 0.3537 0.6972 0.091 Uiso 1 1 calc R
H7B H 0.3609 0.3416 0.7754 0.091 Uiso 1 1 calc R
H7C H 0.2958 0.2565 0.7101 0.091 Uiso 1 1 calc R
C8 C -0.0213(3) 0.4244(2) 0.2388(2) 0.0320(9) Uani 1 1 d .
C9 C -0.1340(4) 0.4766(3) 0.2013(2) 0.0379(9) Uani 1 1 d .
H9 H -0.1339 0.5406 0.2147 0.045 Uiso 1 1 calc R
C10 C -0.2479(4) 0.4329(3) 0.1433(3) 0.0478(11) Uani 1 1 d .
H10 H -0.3236 0.4678 0.1189 0.057 Uiso 1 1 calc R
C11 C -0.2480(4) 0.3396(3) 0.1225(3) 0.0547(12) Uani 1 1 d .
H11 H -0.3239 0.3112 0.0836 0.066 Uiso 1 1 calc R
C12 C -0.1371(4) 0.2868(3) 0.1584(3) 0.0514(11) Uani 1 1 d .
H12 H -0.138 0.223 0.1437 0.062 Uiso 1 1 calc R
C13 C -0.0232(4) 0.3291(3) 0.2168(3) 0.0437(10) Uani 1 1 d .
H13 H 0.0518 0.2934 0.2412 0.052 Uiso 1 1 calc R
C14 C 0.2202(3) 0.4842(2) 0.2467(2) 0.0338(9) Uani 1 1 d .
C15 C 0.1737(4) 0.5283(3) 0.1591(3) 0.0486(11) Uani 1 1 d .
H15 H 0.0908 0.5534 0.1372 0.058 Uiso 1 1 calc R
C16 C 0.2483(5) 0.5350(3) 0.1051(3) 0.0549(12) Uani 1 1 d .
H16 H 0.2149 0.5645 0.0472 0.066 Uiso 1 1 calc R
C17 C 0.3710(4) 0.4991(3) 0.1350(3) 0.0518(11) Uani 1 1 d .
H17 H 0.421 0.5043 0.0981 0.062 Uiso 1 1 calc R
C18 C 0.4191(4) 0.4550(3) 0.2212(3) 0.0470(11) Uani 1 1 d .
H18 H 0.5021 0.43 0.2424 0.056 Uiso 1 1 calc R
C19 C 0.3443(4) 0.4479(2) 0.2759(3) 0.0397(10) Uani 1 1 d .
H19 H 0.3781 0.4181 0.3337 0.048 Uiso 1 1 calc R
C20 C 0.2590(3) 0.5082(2) 0.5247(2) 0.0283(8) Uani 1 1 d .
C21 C 0.3499(3) 0.5689(3) 0.5151(2) 0.0357(9) Uani 1 1 d .
H21 H 0.4028 0.5488 0.4836 0.043 Uiso 1 1 calc R
C22 C 0.3641(4) 0.6596(3) 0.5516(3) 0.0455(11) Uani 1 1 d .
H22 H 0.4268 0.6997 0.5456 0.055 Uiso 1 1 calc R
C23 C 0.2842(4) 0.6893(3) 0.5969(3) 0.0509(11) Uani 1 1 d .
H23 H 0.293 0.75 0.6214 0.061 Uiso 1 1 calc R
C24 C 0.1928(4) 0.6308(3) 0.6061(3) 0.0481(11) Uani 1 1 d .
H24 H 0.1383 0.6519 0.6358 0.058 Uiso 1 1 calc R
C25 C 0.1806(3) 0.5392(3) 0.5711(2) 0.0367(9) Uani 1 1 d .
H25 H 0.1195 0.4987 0.5789 0.044 Uiso 1 1 calc R
N1 N 0.1887(3) 0.3935(2) 0.39466(19) 0.0374(8) Uani 1 1 d .
N2 N 0.2837(3) 0.33797(19) 0.54631(19) 0.0307(7) Uani 1 1 d .
P1 P 0.12153(10) 0.48467(7) 0.31993(7) 0.0372(3) Uani 1 1 d .

loop_
_atom_site_aniso_label
_atom_site_aniso_U_11
_atom_site_aniso_U_22
_atom_site_aniso_U_33
_atom_site_aniso_U_23
_atom_site_aniso_U_13
_atom_site_aniso_U_12
C1 0.035(2) 0.026(2) 0.033(2) -0.0010(17) 0.0157(18) -0.0011(17)
C2 0.048(2) 0.024(2) 0.036(2) 0.0035(17) 0.0121(19) 0.0004(18)
C3 0.059(3) 0.042(3) 0.066(3) 0.004(2) 0.015(2) -0.012(2)
C4 0.082(3) 0.034(2) 0.041(2) -0.004(2) 0.023(2) 0.008(2)
C5 0.060(3) 0.034(2) 0.0170(19) 0.0000(16) 0.0083(19) 0.003(2)
C6 0.061(3) 0.042(2) 0.037(2) 0.002(2) 0.005(2) 0.000(2)
C7 0.108(4) 0.051(3) 0.037(2) 0.007(2) 0.042(3) 0.019(3)
C8 0.046(2) 0.033(2) 0.0187(19) 0.0000(17) 0.0133(18) 0.0012(19)
C9 0.049(2) 0.033(2) 0.034(2) 0.0063(18) 0.017(2) 0.005(2)
C10 0.039(3) 0.059(3) 0.041(2) 0.013(2) 0.009(2) 0.001(2)
C11 0.049(3) 0.064(3) 0.045(3) -0.005(2) 0.010(2) -0.011(3)
C12 0.063(3) 0.046(3) 0.045(3) -0.011(2) 0.019(2) -0.007(2)
C13 0.047(3) 0.043(2) 0.039(2) -0.006(2) 0.013(2) 0.004(2)
C14 0.041(2) 0.023(2) 0.031(2) 0.0002(17) 0.0048(18) -0.0077(18)
C15 0.052(3) 0.048(3) 0.040(2) 0.014(2) 0.010(2) -0.001(2)
C16 0.076(3) 0.053(3) 0.039(2) 0.010(2) 0.025(3) -0.013(3)
C17 0.063(3) 0.050(3) 0.049(3) -0.013(2) 0.028(2) -0.012(2)
C18 0.047(3) 0.039(2) 0.055(3) -0.015(2) 0.018(2) -0.008(2)
C19 0.052(3) 0.030(2) 0.031(2) 0.0008(18) 0.007(2) -0.001(2)
C20 0.034(2) 0.030(2) 0.0201(18) 0.0014(16) 0.0091(17) 0.0006(18)
C21 0.035(2) 0.040(2) 0.031(2) 0.0065(19) 0.0107(18) 0.0026(19)
C22 0.051(3) 0.036(3) 0.038(2) 0.0038(19) 0.002(2) -0.013(2)
C23 0.080(3) 0.029(2) 0.035(2) -0.0036(19) 0.011(2) 0.001(2)
C24 0.072(3) 0.042(3) 0.036(2) 0.000(2) 0.028(2) 0.016(2)
C25 0.047(2) 0.035(2) 0.036(2) -0.0020(18) 0.024(2) -0.0014(19)
N1 0.056(2) 0.0291(17) 0.0226(17) -0.0003(14) 0.0094(16) 0.0010(15)
N2 0.0454(19) 0.0218(16) 0.0247(16) 0.0017(13) 0.0123(14) 0.0015(14)
P1 0.0501(7) 0.0292(6) 0.0259(5) 0.0003(5) 0.0059(5) 0.0021(5)

loop_
_atom_type_symbol
_atom_type_description
_atom_type_scat_dispersion_real
_atom_type_scat_dispersion_imag
_atom_type_scat_source
C C 0.0033 0.0016 'International Tables Vol C Tables 4.2.6.8 and 6.1.1.4'
H H 0 0 'International Tables Vol C Tables 4.2.6.8 and 6.1.1.4'
N N 0.0061 0.0033 'International Tables Vol C Tables 4.2.6.8 and 6.1.1.4'
P P 0.1023 0.0942 'International Tables Vol C Tables 4.2.6.8 and 6.1.1.4'

loop_
_geom_angle_atom_site_label_1
_geom_angle_atom_site_label_2
_geom_angle_atom_site_label_3
_geom_angle
N1 C1 N2 120.5(3)
N1 C1 C20 123.1(3)
N2 C1 C20 116.5(3)
N2 C2 C3 111.9(3)
N2 C2 C4 113.0(3)
C3 C2 C4 112.6(3)
N2 C5 C6 111.8(3)
N2 C5 C7 111.6(3)
C6 C5 C7 112.2(3)
C9 C8 C13 119.0(3)
C9 C8 P1 117.5(3)
C13 C8 P1 123.4(3)
C8 C9 C10 120.0(4)
C11 C10 C9 120.2(4)
C10 C11 C12 120.7(4)
C11 C12 C13 119.8(4)
C8 C13 C12 120.3(4)
C19 C14 C15 117.0(4)
C19 C14 P1 123.3(3)
C15 C14 P1 119.5(3)
C16 C15 C14 121.2(4)
C17 C16 C15 121.2(4)
C16 C17 C18 118.8(4)
C17 C18 C19 120.3(4)
C18 C19 C14 121.6(4)
C21 C20 C25 118.8(3)
C21 C20 C1 121.3(3)
C25 C20 C1 119.9(3)
C20 C21 C22 121.0(4)
C23 C22 C21 119.2(4)
C24 C23 C22 120.6(4)
C23 C24 C25 120.0(4)
C20 C25 C24 120.3(4)
C1 N1 P1 119.2(2)
C1 N2 C5 121.6(3)
C1 N2 C2 122.6(3)
C5 N2 C2 115.8(3)
N1 P1 C14 101.30(16)
N1 P1 C8 99.41(15)
C14 P1 C8 98.34(15)

loop_
_geom_bond_atom_site_label_1
_geom_bond_atom_site_label_2
_geom_bond_distance
C1 N1 1.307(4)
C1 N2 1.363(4)
C1 C20 1.503(5)
C2 N2 1.484(4)
C2 C3 1.515(5)
C2 C4 1.523(5)
C5 N2 1.484(4)
C5 C6 1.511(5)
C5 C7 1.524(5)
C8 C9 1.388(5)
C8 C13 1.390(5)
C8 P1 1.836(4)
C9 C10 1.401(5)
C10 C11 1.361(6)
C11 C12 1.376(5)
C12 C13 1.395(5)
C14 C19 1.386(5)
C14 C15 1.400(5)
C14 P1 1.833(4)
C15 C16 1.372(5)
C16 C17 1.370(5)
C17 C18 1.383(5)
C18 C19 1.384(5)
C20 C21 1.376(5)
C20 C25 1.380(4)
C21 C22 1.388(5)
C22 C23 1.377(5)
C23 C24 1.359(5)
C24 C25 1.393(5)
N1 P1 1.710(3)

loop_
_cod_related_entry_id
_cod_related_entry_database
_cod_related_entry_code
1 ChemSpider 30659742
